data_7218953
loop_
_publ_author_name
'Hens, Amar'
'Rajak, Kajal Krishna'

_publ_section_title
;
 Photophysical Property vs Medium: Mononuclear, Dinuclear and Trinuclear
 Zn(II) Complexes
;
_journal_name_full 'RSC Adv.'
_journal_paper_doi 10.1039/C4RA13606C
_journal_year 2014
_chemical_formula_sum 'C49 H44 N6 O6 Zn2'
_chemical_formula_weight 943.68
_chemical_name_systematic
;
 ?
;
_space_group_IT_number 2
_symmetry_cell_setting triclinic
_symmetry_space_group_name_Hall '-P 1'
_symmetry_space_group_name_H-M 'P -1'
_atom_sites_solution_hydrogens geom
_atom_sites_solution_primary direct
_atom_sites_solution_secondary difmap
_audit_creation_method SHELXL-97
_audit_update_record
;
2014-07-19 deposited with the CCDC.
2014-11-27 downloaded from the CCDC.
;
_cell_angle_alpha 75.3720(10)
_cell_angle_beta 77.5800(10)
_cell_angle_gamma 84.0100(10)
_cell_formula_units_Z 2
_cell_length_a 8.2626(2)
_cell_length_b 14.5639(3)
_cell_length_c 18.9918(4)
_cell_measurement_temperature 293(2)
_cell_measurement_theta_max 27.5
_cell_measurement_theta_min 1.1
_cell_volume 2156.53(8)
_computing_structure_refinement 'SHELXL-97 (Sheldrick, 1997)'
_diffrn_ambient_temperature 293(2)
_diffrn_measured_fraction_theta_full 0.989
_diffrn_measured_fraction_theta_max 0.989
_diffrn_radiation_monochromator graphite
_diffrn_radiation_source 'fine-focus sealed tube'
_diffrn_radiation_type MoK\a
_diffrn_radiation_wavelength 0.71073
_diffrn_reflns_av_R_equivalents 0.0295
_diffrn_reflns_av_sigmaI/netI 0.0411
_diffrn_reflns_limit_h_max 10
_diffrn_reflns_limit_h_min -10
_diffrn_reflns_limit_k_max 18
_diffrn_reflns_limit_k_min -18
_diffrn_reflns_limit_l_max 24
_diffrn_reflns_limit_l_min -24
_diffrn_reflns_number 35460
_diffrn_reflns_theta_full 27.52
_diffrn_reflns_theta_max 27.52
_diffrn_reflns_theta_min 1.13
_exptl_absorpt_coefficient_mu 1.171
_exptl_absorpt_correction_T_max 0.879
_exptl_absorpt_correction_T_min 0.810
_exptl_absorpt_correction_type empirical
_exptl_absorpt_process_details SADABS
_exptl_crystal_colour yellow
_exptl_crystal_density_diffrn 1.453
_exptl_crystal_density_method 'not measured'
_exptl_crystal_description palate
_exptl_crystal_F_000 976.0
_exptl_crystal_size_max 0.18
_exptl_crystal_size_mid 0.16
_exptl_crystal_size_min 0.11
_refine_diff_density_max 0.614
_refine_diff_density_min -0.446
_refine_diff_density_rms 0.063
_refine_ls_extinction_method none
_refine_ls_goodness_of_fit_ref 1.066
_refine_ls_hydrogen_treatment noref
_refine_ls_matrix_type full
_refine_ls_number_parameters 576
_refine_ls_number_reflns 9814
_refine_ls_number_restraints 0
_refine_ls_restrained_S_all 1.066
_refine_ls_R_factor_all 0.0749
_refine_ls_R_factor_gt 0.0449
_refine_ls_shift/su_max 0.178
_refine_ls_shift/su_mean 0.010
_refine_ls_structure_factor_coef Fsqd
_refine_ls_weighting_details 'calc w=1/[\s^2^(Fo^2^)+(0.0716P)^2^+0.2885P] where P=(Fo^2^+2Fc^2^)/3'
_refine_ls_weighting_scheme calc
_refine_ls_wR_factor_gt 0.1206
_refine_ls_wR_factor_ref 0.1377
_reflns_number_gt 6611
_reflns_number_total 9929
_reflns_threshold_expression >2sigma(I)
_cod_data_source_file c4ra13606c2.cif
_cod_data_source_block 1.C9H8N2
_cod_depositor_comments
;
The following automatic conversions were performed:

'_symmetry_cell_setting' value 'Triclinic' changed to 'triclinic'
according to
/usr/data/users/saulius/crontab/automatic-downloads/rss-feeds/RSC/lib/dictionaries/cif_core.dic
dictionary named 'cif_core.dic' version 2.4.2 from
2011-04-26.

'_exptl_absorpt_correction_type' value 'Empirical'
changed to 'empirical' according to
/usr/data/users/saulius/crontab/automatic-downloads/rss-feeds/RSC/lib/dictionaries/cif_core.dic
dictionary named 'cif_core.dic' version 2.4.2 from 2011-04-26.

Automatic conversion script
Id: cif_fix_values 2935 2014-11-11 08:27:57Z andrius 
;
_cod_original_sg_symbol_H-M P-1
_cod_database_code 7218953

loop_
_symmetry_equiv_pos_as_xyz
'x, y, z'
'-x, -y, -z'

loop_
_atom_site_label
_atom_site_type_symbol
_atom_site_fract_x
_atom_site_fract_y
_atom_site_fract_z
_atom_site_U_iso_or_equiv
_atom_site_adp_type
_atom_site_occupancy
_atom_site_symmetry_multiplicity
_atom_site_calc_flag
_atom_site_refinement_flags
C1 C 0.8438(4) 0.5996(2) 0.67157(18) 0.0598(9) Uani 1 1 d .
H1 H 0.8159 0.5816 0.7231 0.072 Uiso 1 1 calc R
C2 C 0.9410(5) 0.6780(3) 0.6389(2) 0.0662(10) Uani 1 1 d .
H2 H 0.9798 0.7098 0.6682 0.079 Uiso 1 1 calc R
C3 C 0.9783(4) 0.7072(2) 0.56364(19) 0.0614(9) Uani 1 1 d .
H3 H 1.0417 0.7597 0.5412 0.074 Uiso 1 1 calc R
C4 C 0.9212(4) 0.6581(2) 0.52007(17) 0.0478(7) Uani 1 1 d .
C5 C 0.9535(4) 0.6842(2) 0.44182(18) 0.0587(9) Uani 1 1 d .
H5 H 1.0151 0.7367 0.4165 0.070 Uiso 1 1 calc R
C6 C 0.8945(4) 0.6323(2) 0.40346(18) 0.0600(9) Uani 1 1 d .
H6 H 0.9153 0.6504 0.3519 0.072 Uiso 1 1 calc R
C7 C 0.8031(4) 0.5524(2) 0.43976(16) 0.0533(8) Uani 1 1 d .
H7 H 0.7645 0.5182 0.4120 0.064 Uiso 1 1 calc R
C8 C 0.7695(3) 0.5236(2) 0.51589(15) 0.0407(6) Uani 1 1 d .
C9 C 0.8282(3) 0.5786(2) 0.55716(15) 0.0422(6) Uani 1 1 d .
C10 C 0.6304(4) 0.3876(2) 0.52603(16) 0.0438(7) Uani 1 1 d .
C11 C 0.5447(4) 0.3035(2) 0.56074(16) 0.0449(7) Uani 1 1 d .
C12 C 0.4997(4) 0.2552(2) 0.51169(18) 0.0540(8) Uani 1 1 d .
H12 H 0.5278 0.2806 0.4608 0.065 Uiso 1 1 calc R
C13 C 0.4171(4) 0.1731(2) 0.5363(2) 0.0599(9) Uani 1 1 d .
C14 C 0.3767(4) 0.1381(2) 0.6128(2) 0.0630(9) Uani 1 1 d .
H14 H 0.3207 0.0821 0.6307 0.076 Uiso 1 1 calc R
C15 C 0.4143(4) 0.1810(2) 0.66343(18) 0.0554(8) Uani 1 1 d .
C16 C 0.4997(4) 0.2663(2) 0.63832(16) 0.0470(7) Uani 1 1 d .
C17 C 0.3649(5) 0.1257(3) 0.4827(2) 0.0851(13) Uani 1 1 d .
H17A H 0.3090 0.0691 0.5100 0.128 Uiso 1 1 calc R
H17B H 0.4613 0.1095 0.4489 0.128 Uiso 1 1 calc R
H17C H 0.2913 0.1686 0.4554 0.128 Uiso 1 1 calc R
C18 C 0.3641(5) 0.1392(3) 0.7453(2) 0.0840(12) Uani 1 1 d .
H18A H 0.3998 0.1783 0.7723 0.126 Uiso 1 1 calc R
H18B H 0.4147 0.0763 0.7575 0.126 Uiso 1 1 calc R
H18C H 0.2455 0.1362 0.7585 0.126 Uiso 1 1 calc R
C19 C 0.4709(5) 0.2609(2) 0.87551(19) 0.0755(12) Uani 1 1 d .
H19 H 0.5453 0.2658 0.8306 0.091 Uiso 1 1 calc R
C20 C 0.4102(6) 0.1724(3) 0.9138(2) 0.0868(14) Uani 1 1 d .
H20 H 0.4459 0.1191 0.8948 0.104 Uiso 1 1 calc R
C21 C 0.2996(6) 0.1643(3) 0.9782(2) 0.0794(12) Uani 1 1 d .
H21 H 0.2588 0.1054 1.0039 0.095 Uiso 1 1 calc R
C22 C 0.2460(4) 0.2446(2) 1.00647(18) 0.0574(8) Uani 1 1 d .
C23 C 0.1308(5) 0.2427(3) 1.0725(2) 0.0732(11) Uani 1 1 d .
H23 H 0.0843 0.1859 1.0998 0.088 Uiso 1 1 calc R
C24 C 0.0865(5) 0.3231(3) 1.0970(2) 0.0784(11) Uani 1 1 d .
H24 H 0.0094 0.3208 1.1410 0.094 Uiso 1 1 calc R
C25 C 0.1547(4) 0.4093(2) 1.05732(19) 0.0638(9) Uani 1 1 d .
H25 H 0.1218 0.4636 1.0752 0.077 Uiso 1 1 calc R
C26 C 0.2695(4) 0.4154(2) 0.99240(16) 0.0446(7) Uani 1 1 d .
C27 C 0.3149(4) 0.3313(2) 0.96552(15) 0.0463(7) Uani 1 1 d .
C28 C 0.3109(4) 0.5781(2) 0.96638(19) 0.0511(8) Uani 1 1 d .
C29 C 0.3759(4) 0.6668(2) 0.92807(17) 0.0515(8) Uani 1 1 d .
C30 C 0.3080(5) 0.7451(2) 0.9601(2) 0.0663(10) Uani 1 1 d .
H30 H 0.2297 0.7335 1.0041 0.080 Uiso 1 1 calc R
C31 C 0.3533(6) 0.8353(3) 0.9288(2) 0.0738(11) Uani 1 1 d .
C32 C 0.4717(6) 0.8498(2) 0.8641(2) 0.0792(12) Uani 1 1 d .
H32 H 0.5046 0.9114 0.8425 0.095 Uiso 1 1 calc R
C33 C 0.5447(5) 0.7788(2) 0.8291(2) 0.0666(9) Uani 1 1 d .
C34 C 0.4969(4) 0.6827(2) 0.86233(18) 0.0530(8) Uani 1 1 d .
C35 C 0.2810(7) 0.9179(3) 0.9634(3) 0.1180(18) Uani 1 1 d .
H35A H 0.3283 0.9756 0.9329 0.177 Uiso 1 1 calc R
H35B H 0.3063 0.9067 1.0120 0.177 Uiso 1 1 calc R
H35C H 0.1628 0.9233 0.9672 0.177 Uiso 1 1 calc R
C36 C 0.6717(6) 0.7984(3) 0.7582(2) 0.0952(14) Uani 1 1 d .
H36A H 0.7073 0.7400 0.7434 0.143 Uiso 1 1 calc R
H36B H 0.7653 0.8259 0.7659 0.143 Uiso 1 1 calc R
H36C H 0.6237 0.8418 0.7201 0.143 Uiso 1 1 calc R
C37 C 0.8393(4) 0.3792(2) 0.80379(17) 0.0510(8) Uani 1 1 d .
C38 C 1.0000(5) 0.3326(3) 0.8227(2) 0.0893(14) Uani 1 1 d .
H38A H 1.0176 0.3488 0.8663 0.134 Uiso 1 1 calc R
H38B H 1.0895 0.3542 0.7821 0.134 Uiso 1 1 calc R
H38C H 0.9959 0.2649 0.8318 0.134 Uiso 1 1 calc R
C39 C 0.3656(4) 0.5366(2) 0.72207(17) 0.0500(7) Uani 1 1 d .
C40 C 0.2234(5) 0.5762(3) 0.7726(2) 0.0780(12) Uani 1 1 d .
H40A H 0.2359 0.5524 0.8232 0.117 Uiso 1 1 calc R
H40B H 0.1204 0.5571 0.7667 0.117 Uiso 1 1 calc R
H40C H 0.2238 0.6443 0.7600 0.117 Uiso 1 1 calc R
C41 C 0.1859(8) 0.8742(5) 0.6199(5) 0.144(3) Uani 1 1 d .
H41 H 0.2380 0.8454 0.5819 0.173 Uiso 1 1 calc R
C42 C 0.2401(9) 0.8444(5) 0.6922(6) 0.156(3) Uani 1 1 d .
H42 H 0.3257 0.7981 0.6982 0.187 Uiso 1 1 calc R
C43 C 0.1726(9) 0.8805(6) 0.7454(5) 0.140(3) Uani 1 1 d .
H43 H 0.2041 0.8577 0.7911 0.169 Uiso 1 1 calc R
C44 C 0.0452(7) 0.9578(4) 0.7366(4) 0.1064(19) Uani 1 1 d .
C45 C -0.0159(8) 0.9997(5) 0.7968(4) 0.130(2) Uani 1 1 d .
H45 H 0.0182 0.9781 0.8420 0.155 Uiso 1 1 calc R
C46 C -0.1365(8) 1.0797(5) 0.7834(5) 0.147(3) Uani 1 1 d .
H46 H -0.1817 1.1122 0.8200 0.176 Uiso 1 1 calc R
C47 C -0.1816(7) 1.1057(4) 0.7146(5) 0.133(2) Uani 1 1 d .
H47 H -0.2549 1.1584 0.7055 0.160 Uiso 1 1 calc R
C48 C -0.1213(6) 1.0556(4) 0.6554(4) 0.1094(19) Uani 1 1 d .
C49 C 0.0038(6) 0.9795(4) 0.6656(4) 0.1102(19) Uani 1 1 d .
N1 N 0.7896(3) 0.54973(18) 0.63290(13) 0.0467(6) Uani 1 1 d .
N2 N 0.6815(3) 0.44384(16) 0.55903(12) 0.0413(5) Uani 1 1 d .
N3 N 0.4260(4) 0.33830(17) 0.90110(13) 0.0538(7) Uani 1 1 d .
N4 N 0.3501(3) 0.49690(16) 0.94784(12) 0.0434(6) Uani 1 1 d .
N5 N 0.0676(5) 0.9395(3) 0.6077(3) 0.1122(15) Uani 1 1 d .
N6 N -0.1682(6) 1.0780(4) 0.5867(4) 0.152(2) Uani 1 1 d .
H6A H -0.1229 1.0470 0.5538 0.182 Uiso 1 1 calc R
H6B H -0.2424 1.1228 0.5771 0.182 Uiso 1 1 calc R
O1 O 0.5349(3) 0.30619(15) 0.68756(11) 0.0574(6) Uani 1 1 d .
O2 O 0.7973(3) 0.36505(15) 0.74819(11) 0.0553(6) Uani 1 1 d .
O3 O 0.7581(3) 0.42853(16) 0.84667(11) 0.0574(6) Uani 1 1 d .
O4 O 0.4749(2) 0.48180(14) 0.75246(10) 0.0446(5) Uani 1 1 d .
O5 O 0.3744(3) 0.5575(2) 0.65528(13) 0.0860(8) Uani 1 1 d .
O6 O 0.5665(3) 0.61610(15) 0.82989(12) 0.0591(6) Uani 1 1 d .
Zn1 Zn 0.64163(4) 0.42753(2) 0.673202(17) 0.04333(12) Uani 1 1 d .
Zn2 Zn 0.52165(4) 0.47827(2) 0.853751(17) 0.04515(12) Uani 1 1 d .
H10 H 0.658(4) 0.402(2) 0.4725(17) 0.056(9) Uiso 1 1 d .
H28 H 0.234(4) 0.579(2) 1.0059(16) 0.046(9) Uiso 1 1 d .

loop_
_atom_site_aniso_label
_atom_site_aniso_U_11
_atom_site_aniso_U_22
_atom_site_aniso_U_33
_atom_site_aniso_U_23
_atom_site_aniso_U_13
_atom_site_aniso_U_12
C1 0.066(2) 0.067(2) 0.0473(18) -0.0096(16) -0.0131(16) -0.0161(18)
C2 0.071(2) 0.070(2) 0.063(2) -0.0138(19) -0.0161(19) -0.025(2)
C3 0.055(2) 0.056(2) 0.066(2) -0.0007(17) -0.0057(17) -0.0189(16)
C4 0.0395(16) 0.0461(17) 0.0508(18) -0.0038(14) -0.0038(14) -0.0005(13)
C5 0.053(2) 0.053(2) 0.054(2) 0.0055(16) 0.0034(16) -0.0033(16)
C6 0.062(2) 0.064(2) 0.0394(17) 0.0012(16) 0.0032(15) 0.0008(17)
C7 0.056(2) 0.059(2) 0.0403(17) -0.0103(15) -0.0042(14) 0.0019(16)
C8 0.0367(15) 0.0426(16) 0.0369(15) -0.0064(12) -0.0017(12) 0.0049(12)
C9 0.0366(15) 0.0432(16) 0.0405(16) -0.0049(13) -0.0025(12) 0.0028(12)
C10 0.0431(17) 0.0514(18) 0.0365(16) -0.0131(13) -0.0063(13) 0.0034(14)
C11 0.0428(17) 0.0438(17) 0.0502(17) -0.0158(14) -0.0103(14) 0.0027(13)
C12 0.055(2) 0.056(2) 0.0569(19) -0.0249(16) -0.0173(16) 0.0082(16)
C13 0.055(2) 0.056(2) 0.078(2) -0.0251(18) -0.0250(18) 0.0014(17)
C14 0.059(2) 0.050(2) 0.081(3) -0.0147(18) -0.0117(19) -0.0131(16)
C15 0.054(2) 0.0508(19) 0.061(2) -0.0142(16) -0.0050(16) -0.0114(15)
C16 0.0468(18) 0.0455(17) 0.0489(18) -0.0156(14) -0.0060(14) 0.0007(14)
C17 0.097(3) 0.072(3) 0.109(3) -0.041(2) -0.045(3) -0.004(2)
C18 0.097(3) 0.079(3) 0.072(3) -0.014(2) 0.004(2) -0.041(2)
C19 0.121(3) 0.049(2) 0.0471(19) -0.0188(16) 0.017(2) -0.013(2)
C20 0.145(4) 0.042(2) 0.062(2) -0.0191(18) 0.015(2) -0.012(2)
C21 0.121(4) 0.047(2) 0.057(2) -0.0066(17) 0.012(2) -0.023(2)
C22 0.077(2) 0.0432(18) 0.0471(18) -0.0075(14) -0.0029(17) -0.0094(16)
C23 0.083(3) 0.057(2) 0.064(2) -0.0036(18) 0.014(2) -0.018(2)
C24 0.079(3) 0.070(3) 0.067(2) -0.014(2) 0.024(2) -0.003(2)
C25 0.072(2) 0.051(2) 0.060(2) -0.0153(16) 0.0041(18) 0.0042(17)
C26 0.0483(18) 0.0434(17) 0.0416(16) -0.0094(13) -0.0100(13) 0.0010(13)
C27 0.0568(19) 0.0456(17) 0.0360(15) -0.0076(13) -0.0088(14) -0.0057(14)
C28 0.058(2) 0.054(2) 0.0445(18) -0.0210(15) -0.0082(16) 0.0023(16)
C29 0.065(2) 0.0401(17) 0.0545(19) -0.0187(14) -0.0167(16) 0.0028(15)
C30 0.087(3) 0.048(2) 0.068(2) -0.0256(18) -0.015(2) 0.0049(18)
C31 0.095(3) 0.048(2) 0.085(3) -0.031(2) -0.020(2) 0.006(2)
C32 0.112(3) 0.0342(19) 0.098(3) -0.0157(19) -0.032(3) -0.007(2)
C33 0.075(3) 0.050(2) 0.076(2) -0.0147(18) -0.015(2) -0.0107(18)
C34 0.062(2) 0.0444(18) 0.0576(19) -0.0140(15) -0.0208(17) -0.0030(15)
C35 0.159(5) 0.064(3) 0.139(5) -0.051(3) -0.023(4) 0.013(3)
C36 0.117(4) 0.061(3) 0.094(3) -0.010(2) 0.007(3) -0.023(2)
C37 0.0521(19) 0.0521(19) 0.0430(17) -0.0044(14) -0.0075(15) 0.0023(15)
C38 0.076(3) 0.117(4) 0.078(3) -0.033(3) -0.031(2) 0.036(3)
C39 0.0513(19) 0.060(2) 0.0423(17) -0.0178(15) -0.0097(15) -0.0042(15)
C40 0.071(3) 0.095(3) 0.074(3) -0.037(2) -0.023(2) 0.030(2)
C41 0.107(5) 0.095(4) 0.241(9) -0.058(5) -0.027(5) -0.025(4)
C42 0.112(6) 0.100(5) 0.239(10) 0.043(6) -0.092(7) -0.019(4)
C43 0.113(6) 0.139(7) 0.152(7) -0.001(5) -0.014(5) -0.037(5)
C44 0.080(3) 0.093(4) 0.126(5) 0.038(3) -0.034(4) -0.042(3)
C45 0.115(5) 0.140(6) 0.119(5) -0.004(5) 0.001(4) -0.062(5)
C46 0.101(5) 0.118(5) 0.197(8) 0.007(5) -0.021(5) -0.027(4)
C47 0.094(4) 0.095(4) 0.171(7) 0.018(5) -0.001(4) -0.001(3)
C48 0.064(3) 0.081(3) 0.157(6) 0.017(4) -0.014(3) -0.017(3)
C49 0.063(3) 0.073(3) 0.182(6) -0.001(4) -0.019(4) -0.025(2)
N1 0.0468(15) 0.0513(15) 0.0406(13) -0.0082(11) -0.0064(11) -0.0079(12)
N2 0.0390(13) 0.0429(14) 0.0398(13) -0.0097(11) -0.0037(10) -0.0007(11)
N3 0.0804(19) 0.0424(14) 0.0362(13) -0.0119(11) -0.0006(13) -0.0089(13)
N4 0.0530(15) 0.0401(14) 0.0388(13) -0.0119(11) -0.0108(11) 0.0000(11)
N5 0.074(3) 0.084(3) 0.184(5) -0.047(3) -0.016(3) -0.010(2)
N6 0.111(4) 0.137(4) 0.193(6) 0.009(4) -0.058(4) 0.000(3)
O1 0.0782(16) 0.0493(13) 0.0432(12) -0.0122(10) -0.0013(11) -0.0158(11)
O2 0.0609(14) 0.0606(14) 0.0425(12) -0.0134(10) -0.0107(10) 0.0096(11)
O3 0.0590(14) 0.0656(15) 0.0493(13) -0.0211(11) -0.0107(11) 0.0077(11)
O4 0.0497(12) 0.0451(12) 0.0380(11) -0.0116(9) -0.0062(9) 0.0017(9)
O5 0.088(2) 0.123(2) 0.0489(15) -0.0257(15) -0.0220(13) 0.0188(17)
O6 0.0725(15) 0.0457(12) 0.0593(13) -0.0200(11) -0.0017(11) -0.0084(11)
Zn1 0.0499(2) 0.0443(2) 0.03406(19) -0.01037(15) -0.00196(15) -0.00532(15)
Zn2 0.0550(2) 0.0420(2) 0.0381(2) -0.01236(15) -0.00517(16) -0.00251(16)

loop_
_atom_type_symbol
_atom_type_description
_atom_type_scat_dispersion_real
_atom_type_scat_dispersion_imag
_atom_type_scat_source
C C 0.0033 0.0016 'International Tables Vol C Tables 4.2.6.8 and 6.1.1.4'
H H 0.0000 0.0000 'International Tables Vol C Tables 4.2.6.8 and 6.1.1.4'
N N 0.0061 0.0033 'International Tables Vol C Tables 4.2.6.8 and 6.1.1.4'
O O 0.0106 0.0060 'International Tables Vol C Tables 4.2.6.8 and 6.1.1.4'
Cl Cl 0.1484 0.1585 'International Tables Vol C Tables 4.2.6.8 and 6.1.1.4'
Zn Zn 0.2839 1.4301 'International Tables Vol C Tables 4.2.6.8 and 6.1.1.4'

loop_
_geom_angle_atom_site_label_1
_geom_angle_atom_site_label_2
_geom_angle_atom_site_label_3
_geom_angle
N1 C1 C2 123.3(3)
C3 C2 C1 119.1(3)
C2 C3 C4 120.0(3)
C3 C4 C9 117.4(3)
C3 C4 C5 123.4(3)
C9 C4 C5 119.2(3)
C6 C5 C4 119.8(3)
C5 C6 C7 121.5(3)
C8 C7 C6 120.9(3)
C7 C8 N2 126.5(3)
C7 C8 C9 118.2(3)
N2 C8 C9 115.2(2)
N1 C9 C4 122.6(3)
N1 C9 C8 117.1(3)
C4 C9 C8 120.3(3)
N2 C10 C11 126.6(3)
C10 C11 C16 125.4(3)
C10 C11 C12 115.5(3)
C16 C11 C12 119.1(3)
C13 C12 C11 122.7(3)
C12 C13 C14 116.7(3)
C12 C13 C17 121.3(3)
C14 C13 C17 122.0(3)
C15 C14 C13 124.0(3)
C14 C15 C16 119.7(3)
C14 C15 C18 120.8(3)
C16 C15 C18 119.5(3)
O1 C16 C11 123.3(3)
O1 C16 C15 118.8(3)
C11 C16 C15 117.8(3)
N3 C19 C20 122.2(3)
C21 C20 C19 119.8(3)
C20 C21 C22 120.0(3)
C21 C22 C23 123.7(3)
C21 C22 C27 117.1(3)
C23 C22 C27 119.2(3)
C24 C23 C22 120.4(3)
C23 C24 C25 121.0(3)
C26 C25 C24 121.2(3)
C25 C26 N4 127.0(3)
C25 C26 C27 118.2(3)
N4 C26 C27 114.8(3)
N3 C27 C22 122.3(3)
N3 C27 C26 117.7(3)
C22 C27 C26 120.0(3)
N4 C28 C29 127.0(3)
C34 C29 C28 125.2(3)
C34 C29 C30 119.5(3)
C28 C29 C30 115.3(3)
C31 C30 C29 122.6(4)
C30 C31 C32 117.2(3)
C30 C31 C35 122.2(4)
C32 C31 C35 120.6(4)
C31 C32 C33 124.4(4)
C32 C33 C34 118.5(4)
C32 C33 C36 122.4(4)
C34 C33 C36 119.0(3)
O6 C34 C29 123.8(3)
O6 C34 C33 118.5(3)
C29 C34 C33 117.7(3)
O2 C37 O3 126.2(3)
O2 C37 C38 117.7(3)
O3 C37 C38 116.2(3)
O5 C39 O4 122.1(3)
O5 C39 C40 120.6(3)
O4 C39 C40 117.3(3)
N5 C41 C42 122.3(7)
C43 C42 C41 121.2(8)
C42 C43 C44 121.0(9)
C49 C44 C45 129.7(6)
C49 C44 C43 112.4(7)
C45 C44 C43 117.9(7)
C44 C45 C46 115.4(7)
C47 C46 C45 118.1(8)
C46 C47 C48 124.1(7)
N6 C48 C49 115.4(7)
N6 C48 C47 125.5(6)
C49 C48 C47 119.0(6)
N5 C49 C44 128.6(6)
N5 C49 C48 117.8(7)
C44 C49 C48 113.5(7)
C1 N1 C9 117.6(3)
C1 N1 Zn1 128.4(2)
C9 N1 Zn1 113.96(19)
C10 N2 C8 119.3(2)
C10 N2 Zn1 125.1(2)
C8 N2 Zn1 115.63(17)
C19 N3 C27 118.6(3)
C19 N3 Zn2 127.1(2)
C27 N3 Zn2 114.21(19)
C28 N4 C26 119.1(3)
C28 N4 Zn2 124.7(2)
C26 N4 Zn2 116.24(18)
C41 N5 C49 114.3(6)
C16 O1 Zn1 129.86(19)
C37 O2 Zn1 139.3(2)
C37 O3 Zn2 128.1(2)
C39 O4 Zn2 125.14(18)
C39 O4 Zn1 109.59(18)
Zn2 O4 Zn1 122.95(10)
C34 O6 Zn2 130.3(2)
O1 Zn1 O4 98.03(8)
O1 Zn1 N2 89.57(9)
O4 Zn1 N2 136.81(8)
O1 Zn1 O2 92.52(9)
O4 Zn1 O2 92.35(8)
N2 Zn1 O2 129.92(8)
O1 Zn1 N1 165.85(9)
O4 Zn1 N1 95.67(9)
N2 Zn1 N1 77.95(9)
O2 Zn1 N1 90.46(9)
O3 Zn2 O6 96.82(10)
O3 Zn2 O4 103.40(8)
O6 Zn2 O4 94.86(8)
O3 Zn2 N4 128.33(9)
O6 Zn2 N4 88.91(9)
O4 Zn2 N4 127.30(9)
O3 Zn2 N3 93.15(10)
O6 Zn2 N3 165.83(9)
O4 Zn2 N3 92.57(9)
N4 Zn2 N3 77.00(9)

loop_
_geom_bond_atom_site_label_1
_geom_bond_atom_site_label_2
_geom_bond_distance
C1 N1 1.322(4)
C1 C2 1.398(4)
C2 C3 1.360(5)
C3 C4 1.398(4)
C4 C9 1.403(4)
C4 C5 1.411(4)
C5 C6 1.359(5)
C6 C7 1.398(4)
C7 C8 1.374(4)
C8 N2 1.410(4)
C8 C9 1.433(4)
C9 N1 1.368(3)
C10 N2 1.298(4)
C10 C11 1.418(4)
C11 C16 1.416(4)
C11 C12 1.427(4)
C12 C13 1.365(5)
C13 C14 1.390(5)
C13 C17 1.518(4)
C14 C15 1.374(4)
C15 C16 1.417(4)
C15 C18 1.503(5)
C16 O1 1.313(3)
C19 N3 1.325(4)
C19 C20 1.395(5)
C20 C21 1.347(5)
C21 C22 1.399(5)
C22 C23 1.398(5)
C22 C27 1.409(4)
C23 C24 1.354(5)
C24 C25 1.397(5)
C25 C26 1.374(4)
C26 N4 1.409(4)
C26 C27 1.428(4)
C27 N3 1.350(4)
C28 N4 1.307(4)
C28 C29 1.410(4)
C29 C34 1.406(4)
C29 C30 1.434(4)
C30 C31 1.353(5)
C31 C32 1.381(6)
C31 C35 1.522(5)
C32 C33 1.384(5)
C33 C34 1.441(4)
C33 C36 1.502(5)
C34 O6 1.298(4)
C37 O2 1.249(4)
C37 O3 1.261(4)
C37 C38 1.499(5)
C39 O5 1.215(3)
C39 O4 1.275(3)
C39 C40 1.512(4)
C41 N5 1.307(7)
C41 C42 1.482(9)
C42 C43 1.254(10)
C43 C44 1.462(9)
C44 C49 1.414(8)
C44 C45 1.405(8)
C45 C46 1.460(9)
C46 C47 1.385(9)
C47 C48 1.464(9)
C48 N6 1.391(7)
C48 C49 1.440(7)
C49 N5 1.354(7)
N1 Zn1 2.147(2)
N2 Zn1 2.077(2)
N3 Zn2 2.166(3)
N4 Zn2 2.086(2)
O1 Zn1 1.988(2)
O2 Zn1 2.097(2)
O3 Zn2 2.000(2)
O4 Zn2 2.0294(18)
O4 Zn1 2.0665(19)
O6 Zn2 1.999(2)
